data_4061755
_journal_name_full Organometallics
_journal_paper_doi 10.1021/om050623r
_journal_year 2005
_chemical_formula_sum 'C44 H51 In2 N2'
_chemical_formula_weight 837.51
_space_group_IT_number 2
_symmetry_cell_setting triclinic
_symmetry_space_group_name_Hall '-P 1'
_symmetry_space_group_name_H-M 'P -1'
_cell_angle_alpha 89.051(5)
_cell_angle_beta 86.619(7)
_cell_angle_gamma 66.667(7)
_cell_formula_units_Z 2
_cell_length_a 10.210(3)
_cell_length_b 11.723(3)
_cell_length_c 18.786(6)
_cell_measurement_temperature 295(2)
_cell_volume 2061.0(10)
_diffrn_ambient_temperature 295(2)
_exptl_crystal_density_diffrn 1.350
_cod_database_code 4061755

loop_
_symmetry_equiv_pos_as_xyz
'x, y, z'
'-x, -y, -z'

loop_
_atom_site_label
_atom_site_type_symbol
_atom_site_fract_x
_atom_site_fract_y
_atom_site_fract_z
_atom_site_U_iso_or_equiv
_atom_site_adp_type
_atom_site_occupancy
_atom_site_symmetry_multiplicity
_atom_site_calc_flag
_atom_site_refinement_flags
_atom_site_disorder_assembly
_atom_site_disorder_group
In1 In 0.13217(5) 0.53993(5) 0.26862(3) 0.04983(19) Uani 1 1 d . . .
In2 In 0.46500(5) 0.50738(5) 0.30999(3) 0.0500(2) Uani 1 1 d . . .
N1 N 0.2576(6) 0.6216(5) 0.1988(3) 0.0425(13) Uani 1 1 d . . .
N2 N 0.4027(6) 0.5505(5) 0.1984(3) 0.0468(14) Uani 1 1 d . . .
C1 C 0.2316(8) 0.6938(7) 0.1408(4) 0.0508(19) Uani 1 1 d . . .
C2 C 0.3611(8) 0.6694(7) 0.1032(4) 0.056(2) Uani 1 1 d . . .
H2 H 0.3754 0.7058 0.0608 0.067 Uiso 1 1 calc R . .
C3 C 0.4638(7) 0.5813(7) 0.1409(4) 0.0482(18) Uani 1 1 d . . .
C4 C 0.0845(8) 0.7919(7) 0.1252(4) 0.062(2) Uani 1 1 d . . .
C5 C -0.0238(8) 0.7345(8) 0.1202(5) 0.094(3) Uani 1 1 d . . .
H5A H 0.0120 0.6672 0.0864 0.113 Uiso 1 1 calc R . .
H5B H -0.1119 0.7961 0.1050 0.113 Uiso 1 1 calc R . .
H5C H -0.0401 0.7037 0.1661 0.113 Uiso 1 1 calc R . .
C6 C 0.0364(9) 0.8877(8) 0.1851(5) 0.102(3) Uani 1 1 d . . .
H6A H 0.0221 0.8494 0.2288 0.122 Uiso 1 1 calc R . .
H6B H -0.0515 0.9543 0.1739 0.122 Uiso 1 1 calc R . .
H6C H 0.1083 0.9200 0.1905 0.122 Uiso 1 1 calc R . .
C7 C 0.0943(10) 0.8551(9) 0.0544(5) 0.114(4) Uani 1 1 d . . .
H7A H 0.1610 0.8937 0.0572 0.137 Uiso 1 1 calc R . .
H7B H 0.0019 0.9170 0.0449 0.137 Uiso 1 1 calc R . .
H7C H 0.1260 0.7942 0.0167 0.137 Uiso 1 1 calc R . .
C8 C 0.6230(8) 0.5172(8) 0.1219(4) 0.063(2) Uani 1 1 d . . .
C9 C 0.6557(9) 0.5525(10) 0.0465(5) 0.105(3) Uani 1 1 d . . .
H9A H 0.6082 0.5231 0.0132 0.126 Uiso 1 1 calc R . .
H9B H 0.7569 0.5156 0.0356 0.126 Uiso 1 1 calc R . .
H9C H 0.6225 0.6413 0.0433 0.126 Uiso 1 1 calc R . .
C10 C 0.7040(8) 0.5626(9) 0.1760(5) 0.087(3) Uani 1 1 d . . .
H10A H 0.6636 0.6518 0.1780 0.105 Uiso 1 1 calc R . .
H10B H 0.8033 0.5334 0.1607 0.105 Uiso 1 1 calc R . .
H10C H 0.6947 0.5305 0.2225 0.105 Uiso 1 1 calc R . .
C11 C 0.6729(9) 0.3782(8) 0.1266(5) 0.095(3) Uani 1 1 d . . .
H11A H 0.6445 0.3563 0.1726 0.114 Uiso 1 1 calc R . .
H11B H 0.7751 0.3405 0.1197 0.114 Uiso 1 1 calc R . .
H11C H 0.6310 0.3490 0.0903 0.114 Uiso 1 1 calc R . .
C12 C 0.3054(7) 0.4149(7) 0.3409(4) 0.0513(19) Uani 1 1 d . . .
C13 C 0.3689(8) 0.2907(7) 0.3159(4) 0.062(2) Uani 1 1 d . . .
H13 H 0.3899 0.2764 0.2672 0.075 Uiso 1 1 calc R . .
C14 C 0.4012(9) 0.1896(8) 0.3607(6) 0.080(3) Uani 1 1 d . . .
H14 H 0.4457 0.1090 0.3427 0.096 Uiso 1 1 calc R . .
C15 C 0.3666(12) 0.2106(10) 0.4314(7) 0.105(3) Uani 1 1 d . . .
H15 H 0.3875 0.1437 0.4623 0.126 Uiso 1 1 calc R . .
C16 C 0.2996(10) 0.3320(10) 0.4584(5) 0.088(3) Uani 1 1 d . . .
H16 H 0.2747 0.3452 0.5069 0.105 Uiso 1 1 calc R . .
C17 C 0.2712(8) 0.4301(8) 0.4141(4) 0.063(2) Uani 1 1 d . . .
H17 H 0.2275 0.5100 0.4330 0.075 Uiso 1 1 calc R . .
C18 C -0.0334(7) 0.6837(6) 0.3299(4) 0.0500(18) Uani 1 1 d . . .
C19 C -0.0037(8) 0.7618(7) 0.3759(4) 0.060(2) Uani 1 1 d . . .
H19 H 0.0912 0.7457 0.3834 0.072 Uiso 1 1 calc R . .
C20 C -0.1092(9) 0.8618(8) 0.4106(4) 0.070(2) Uani 1 1 d . . .
H20 H -0.0855 0.9122 0.4406 0.084 Uiso 1 1 calc R . .
C21 C -0.2486(9) 0.8857(8) 0.4002(4) 0.073(2) Uani 1 1 d . . .
H21 H -0.3208 0.9536 0.4227 0.088 Uiso 1 1 calc R . .
C22 C -0.2824(9) 0.8104(9) 0.3570(5) 0.081(3) Uani 1 1 d . . .
H22 H -0.3777 0.8264 0.3506 0.097 Uiso 1 1 calc R . .
C23 C -0.1753(8) 0.7098(8) 0.3224(4) 0.065(2) Uani 1 1 d . . .
H23 H -0.2003 0.6589 0.2935 0.078 Uiso 1 1 calc R . .
C24 C 0.1128(7) 0.4052(7) 0.1979(4) 0.0518(18) Uani 1 1 d . . .
C25 C 0.1588(8) 0.3930(8) 0.1274(4) 0.069(2) Uani 1 1 d . . .
H25 H 0.1977 0.4473 0.1085 0.083 Uiso 1 1 calc R . .
C26 C 0.1502(10) 0.3042(9) 0.0834(5) 0.090(3) Uani 1 1 d . . .
H26 H 0.1765 0.3022 0.0350 0.108 Uiso 1 1 calc R . .
C27 C 0.1016(9) 0.2178(8) 0.1123(6) 0.080(3) Uani 1 1 d . . .
H27 H 0.1003 0.1537 0.0843 0.095 Uiso 1 1 calc R . .
C28 C 0.0563(9) 0.2277(8) 0.1815(6) 0.085(3) Uani 1 1 d . . .
H28 H 0.0206 0.1715 0.2008 0.102 Uiso 1 1 calc R . .
C29 C 0.0618(8) 0.3195(7) 0.2240(5) 0.064(2) Uani 1 1 d . . .
H29 H 0.0302 0.3238 0.2718 0.076 Uiso 1 1 calc R . .
C30 C 0.3917(7) 0.6901(7) 0.3566(4) 0.0502(18) Uani 1 1 d . . .
C31 C 0.3797(8) 0.7067(8) 0.4300(5) 0.067(2) Uani 1 1 d . . .
H31 H 0.4070 0.6375 0.4594 0.081 Uiso 1 1 calc R . .
C32 C 0.3281(9) 0.8240(10) 0.4604(5) 0.079(3) Uani 1 1 d . . .
H32 H 0.3231 0.8333 0.5097 0.095 Uiso 1 1 calc R . .
C33 C 0.2842(9) 0.9265(9) 0.4175(6) 0.085(3) Uani 1 1 d . . .
H33 H 0.2489 1.0056 0.4378 0.102 Uiso 1 1 calc R . .
C34 C 0.2921(8) 0.9129(8) 0.3451(5) 0.073(2) Uani 1 1 d . . .
H34 H 0.2618 0.9826 0.3161 0.087 Uiso 1 1 calc R . .
C35 C 0.3450(7) 0.7958(7) 0.3151(4) 0.057(2) Uani 1 1 d . . .
H35 H 0.3494 0.7876 0.2658 0.069 Uiso 1 1 calc R . .
C36 C 0.6717(8) 0.3751(8) 0.3396(4) 0.059(2) Uani 1 1 d . . .
C37 C 0.7317(10) 0.2495(8) 0.3225(5) 0.081(3) Uani 1 1 d . . .
H37 H 0.6860 0.2149 0.2935 0.097 Uiso 1 1 calc R . .
C38 C 0.8652(12) 0.1750(10) 0.3506(7) 0.109(4) Uani 1 1 d . . .
H38 H 0.9082 0.0905 0.3400 0.130 Uiso 1 1 calc R . .
C39 C 0.9301(13) 0.2280(16) 0.3934(6) 0.129(6) Uani 1 1 d . . .
H39 H 1.0170 0.1783 0.4117 0.154 Uiso 1 1 calc R . .
C40 C 0.8710(10) 0.3511(13) 0.4098(6) 0.114(4) Uani 1 1 d . . .
H40 H 0.9162 0.3862 0.4387 0.136 Uiso 1 1 calc R . .
C41 C 0.7433(9) 0.4217(10) 0.3823(5) 0.087(3) Uani 1 1 d . . .
H41 H 0.7026 0.5061 0.3933 0.104 Uiso 1 1 calc R . .
C42 C 0.542(3) 1.033(2) 0.1584(14) 0.318(16) Uani 1 1 d . . .
H42A H 0.4543 1.0400 0.1829 0.382 Uiso 1 1 calc R . .
H42B H 0.5581 1.1074 0.1667 0.382 Uiso 1 1 calc R . .
H42C H 0.6198 0.9628 0.1758 0.382 Uiso 1 1 calc R . .
C43 C 0.535(4) 1.020(4) 0.0906(17) 0.48(4) Uani 1 1 d . . .
H43A H 0.5044 1.1076 0.0797 0.577 Uiso 1 1 calc R . .
H43B H 0.6375 0.9875 0.0800 0.577 Uiso 1 1 calc R . .
C44 C 0.509(3) 0.993(3) 0.0371(10) 0.271(17) Uani 1 1 d . . .
H44A H 0.4172 0.9910 0.0516 0.325 Uiso 1 1 calc R . .
H44B H 0.5742 0.9062 0.0367 0.325 Uiso 1 1 calc R . .

loop_
_atom_site_aniso_label
_atom_site_aniso_U_11
_atom_site_aniso_U_22
_atom_site_aniso_U_33
_atom_site_aniso_U_23
_atom_site_aniso_U_13
_atom_site_aniso_U_12
In1 0.0527(3) 0.0473(4) 0.0466(4) -0.0034(3) -0.0016(3) -0.0167(3)
In2 0.0511(3) 0.0463(4) 0.0480(4) 0.0010(3) -0.0097(3) -0.0135(3)
N1 0.046(3) 0.037(3) 0.042(4) 0.002(3) -0.009(3) -0.014(3)
N2 0.051(4) 0.045(4) 0.039(4) 0.001(3) -0.009(3) -0.013(3)
C1 0.060(5) 0.049(5) 0.052(5) 0.007(4) -0.011(4) -0.030(4)
C2 0.066(5) 0.064(5) 0.039(5) 0.012(4) -0.014(4) -0.027(4)
C3 0.048(4) 0.053(5) 0.043(4) 0.001(4) -0.006(4) -0.019(4)
C4 0.063(5) 0.054(5) 0.065(6) 0.008(4) -0.013(4) -0.017(4)
C5 0.060(5) 0.088(7) 0.123(9) 0.020(6) -0.035(6) -0.015(5)
C6 0.089(7) 0.075(7) 0.107(8) -0.012(6) -0.028(6) 0.008(6)
C7 0.113(8) 0.113(9) 0.098(8) 0.064(7) -0.028(7) -0.024(7)
C8 0.054(5) 0.077(6) 0.053(5) 0.003(5) 0.004(4) -0.022(5)
C9 0.074(6) 0.144(10) 0.073(7) 0.000(7) 0.024(5) -0.023(6)
C10 0.074(6) 0.112(8) 0.088(7) 0.008(6) -0.012(5) -0.050(6)
C11 0.072(6) 0.088(8) 0.114(9) -0.017(6) -0.002(6) -0.019(6)
C12 0.060(5) 0.049(5) 0.046(5) 0.002(4) 0.007(4) -0.025(4)
C13 0.075(6) 0.058(6) 0.057(5) 0.011(5) -0.018(4) -0.029(5)
C14 0.089(7) 0.056(6) 0.097(8) 0.001(6) -0.021(6) -0.028(5)
C15 0.140(10) 0.073(8) 0.104(9) 0.030(7) -0.023(8) -0.043(7)
C16 0.113(8) 0.104(8) 0.054(6) 0.014(6) -0.012(6) -0.050(7)
C17 0.073(5) 0.066(6) 0.054(5) 0.007(5) -0.004(4) -0.034(5)
C18 0.045(4) 0.050(5) 0.047(5) -0.001(4) -0.004(4) -0.011(4)
C19 0.048(4) 0.074(6) 0.058(5) -0.014(5) 0.001(4) -0.025(4)
C20 0.068(6) 0.070(6) 0.068(6) -0.015(5) 0.003(5) -0.023(5)
C21 0.074(6) 0.066(6) 0.059(6) -0.005(5) 0.009(5) -0.008(5)
C22 0.052(5) 0.099(8) 0.082(7) 0.001(6) -0.012(5) -0.020(5)
C23 0.059(5) 0.070(6) 0.066(6) -0.015(5) 0.000(4) -0.024(5)
C24 0.056(4) 0.045(5) 0.048(5) -0.004(4) 0.001(4) -0.014(4)
C25 0.089(6) 0.070(6) 0.053(6) -0.008(5) -0.005(5) -0.035(5)
C26 0.125(8) 0.084(7) 0.067(6) -0.031(6) 0.017(6) -0.050(6)
C27 0.097(7) 0.051(6) 0.094(8) -0.022(5) -0.006(6) -0.032(5)
C28 0.091(7) 0.061(6) 0.107(8) -0.005(6) 0.013(6) -0.036(5)
C29 0.075(5) 0.051(5) 0.065(6) -0.008(4) 0.007(4) -0.026(5)
C30 0.044(4) 0.054(5) 0.054(5) 0.001(4) -0.013(4) -0.020(4)
C31 0.071(6) 0.065(6) 0.063(6) -0.004(5) -0.004(5) -0.024(5)
C32 0.072(6) 0.097(8) 0.064(6) -0.024(6) 0.000(5) -0.029(6)
C33 0.071(6) 0.064(7) 0.102(8) -0.037(6) -0.002(6) -0.006(5)
C34 0.071(6) 0.049(5) 0.091(7) -0.004(5) -0.017(5) -0.016(5)
C35 0.060(5) 0.055(5) 0.062(5) -0.007(4) -0.007(4) -0.027(4)
C36 0.052(5) 0.059(5) 0.054(5) 0.010(4) -0.003(4) -0.011(4)
C37 0.087(7) 0.055(6) 0.084(7) 0.013(5) 0.011(6) -0.014(5)
C38 0.099(9) 0.063(7) 0.114(10) 0.043(7) 0.027(7) 0.014(6)
C39 0.074(8) 0.184(16) 0.069(8) 0.052(9) -0.006(6) 0.010(9)
C40 0.051(6) 0.168(13) 0.090(8) -0.008(9) -0.008(6) -0.008(7)
C41 0.055(6) 0.107(8) 0.079(7) -0.014(6) -0.007(5) -0.011(6)
C42 0.26(3) 0.25(3) 0.35(4) -0.13(3) -0.05(3) 0.00(2)
C43 0.37(4) 0.42(5) 0.37(6) -0.25(5) -0.11(5) 0.18(3)
C44 0.28(3) 0.20(2) 0.21(3) -0.05(3) 0.08(4) 0.010(18)

loop_
_geom_bond_atom_site_label_1
_geom_bond_atom_site_label_2
_geom_bond_distance
_geom_bond_site_symmetry_2
_geom_bond_publ_flag
In1 C18 2.145(7) . ?
In1 C24 2.156(7) . ?
In1 N1 2.238(5) . ?
In1 C12 2.298(7) . ?
In2 C36 2.164(7) . ?
In2 C30 2.152(7) . ?
In2 N2 2.219(5) . ?
In2 C12 2.331(6) . ?
N1 C1 1.342(8) . ?
N1 N2 1.382(7) . ?
N2 C3 1.330(8) . ?
C1 C2 1.387(9) . ?
C1 C4 1.528(10) . ?
C2 C3 1.368(9) . ?
C3 C8 1.519(9) . ?
C4 C5 1.513(10) . ?
C4 C6 1.519(11) . ?
C4 C7 1.529(11) . ?
C8 C11 1.506(11) . ?
C8 C9 1.523(10) . ?
C8 C10 1.571(10) . ?
C12 C17 1.395(10) . ?
C12 C13 1.413(10) . ?
C13 C14 1.383(11) . ?
C14 C15 1.354(13) . ?
C15 C16 1.401(13) . ?
C16 C17 1.353(11) . ?
C18 C23 1.372(9) . ?
C18 C19 1.398(9) . ?
C19 C20 1.379(10) . ?
C20 C21 1.363(10) . ?
C21 C22 1.362(11) . ?
C22 C23 1.389(11) . ?
C24 C25 1.368(10) . ?
C24 C29 1.375(10) . ?
C25 C26 1.373(10) . ?
C26 C27 1.384(11) . ?
C27 C28 1.344(11) . ?
C28 C29 1.372(11) . ?
C30 C35 1.383(10) . ?
C30 C31 1.387(10) . ?
C31 C32 1.382(11) . ?
C32 C33 1.370(12) . ?
C33 C34 1.366(12) . ?
C34 C35 1.377(10) . ?
C36 C41 1.371(11) . ?
C36 C37 1.388(11) . ?
C37 C38 1.423(13) . ?
C38 C39 1.369(16) . ?
C39 C40 1.359(16) . ?
C40 C41 1.364(12) . ?
C42 C43 1.30(3) . ?
C43 C44 1.13(3) . ?
C44 C44 1.42(4) 2_675 ?
